data_7713565
loop_
_publ_author_name
'Xu, Hanhua'
'Lv, Ze-Jie'
'Wei, Junnian'
'Xi, Zhenfeng'

_publ_section_title
;
 N-Aryloxide-Amidinate Group 4 Metal Complexes
;
_journal_name_full 'Dalton Transactions'
_journal_paper_doi 10.1039/D3DT01767B
_journal_year 2023
_chemical_formula_moiety 'C24 H31 Cl4 Hf2 N8 O2, C16 H32 Li O4'
_chemical_formula_sum 'C40 H63 Cl4 Hf2 Li N8 O6'
_chemical_formula_weight 1256.709
_space_group_crystal_system triclinic
_space_group_IT_number 2
_space_group_name_Hall '-P 1'
_space_group_name_H-M_alt 'P -1'
_symmetry_Int_Tables_number 2
_audit_creation_date 2023-03-16
_audit_creation_method
;
Olex2 1.3
(compiled 2020.11.12 svn.r5f609507 for OlexSys, GUI svn.r6408)
;
_audit_update_record
;
2023-03-16 deposited with the CCDC.	2023-07-25 downloaded from the CCDC.
;
_cell_angle_alpha 89.129(1)
_cell_angle_beta 71.984(1)
_cell_angle_gamma 72.209(1)
_cell_formula_units_Z 2
_cell_length_a 12.5852(2)
_cell_length_b 12.8869(2)
_cell_length_c 17.0743(2)
_cell_measurement_reflns_used 25481
_cell_measurement_temperature 179.99(10)
_cell_measurement_theta_max 30.7120
_cell_measurement_theta_min 2.5830
_cell_volume 2497.84(7)
_computing_cell_refinement 'CrysAlisPro 1.171.39.33c (Rigaku OD, 2017)'
_computing_data_collection 'CrysAlisPro 1.171.39.33c (Rigaku OD, 2017)'
_computing_data_reduction 'CrysAlisPro 1.171.39.33c (Rigaku OD, 2017)'
_computing_molecular_graphics 'Olex2 1.3 (Dolomanov et al., 2009)'
_computing_publication_material 'Olex2 1.3 (Dolomanov et al., 2009)'
_computing_structure_refinement 'olex2.refine 1.3 (Bourhis et al., 2015)'
_diffrn_ambient_environment N~2~
_diffrn_ambient_temperature 179.99(10)
_diffrn_detector 'CCD plate'
_diffrn_measured_fraction_theta_full 0.9988
_diffrn_measured_fraction_theta_max 0.9989
_diffrn_measurement_details
;
List of Runs (angles in degrees, time in seconds):

  # Type    Start    End  Width  t~exp~   \w     \q     \k     \f   Frames
#--------------------------------------------------------------------------
  1  \w    -10.00  15.00   0.50    0.62    --   -1.70 -38.00 -30.00   50
  2  \w    -90.00 -26.00   0.50    0.62    --   -1.70 -38.00 -30.00  128
  3  \w    -91.00 -23.00   0.50    0.62    --   -1.70 -57.00 120.00  136
  4  \w    -44.00  31.00   0.50    0.62    --   -1.70 -82.00 150.00  150
  5  \w    -35.00 -10.00   0.50    0.62    --   -1.70 -38.00-150.00   50
  6  \w    -21.00  40.00   0.50    0.62    --   -1.70  38.00 -60.00  122
  7  \w     50.00  86.00   0.50    0.62    --   -1.70  38.00 -60.00   72
  8  \w    -87.00 -50.00   0.50    0.62    --   -1.70 -38.00 -60.00   74
  9  \w    -59.00 -27.00   0.50    0.62    --    1.70 -57.00  30.00   64
 10  \w    -88.00   0.00   0.50    0.62    --    1.70 -57.00  60.00  176
 11  \w     43.00  68.00   0.50    0.62    --    1.70  38.00  30.00   50
 12  \w     57.00  82.00   0.50    0.62    --    1.70  38.00-180.00   50
 13  \w     16.00  41.00   0.50    0.62    --    1.70  38.00-180.00   50
;
_diffrn_measurement_device 'four-circle diffractometer'
_diffrn_measurement_device_type 'XtaLAB AFC12 (RINC): Kappa single'
_diffrn_measurement_method '\w scans'
_diffrn_orient_matrix_type 'CrysAlisPro convention (1999,Acta A55,543-557)'
_diffrn_orient_matrix_UB_11 -0.0330824000
_diffrn_orient_matrix_UB_12 0.0519668000
_diffrn_orient_matrix_UB_13 0.0219601000
_diffrn_orient_matrix_UB_21 -0.0223611000
_diffrn_orient_matrix_UB_22 0.0167088000
_diffrn_orient_matrix_UB_23 -0.0331223000
_diffrn_orient_matrix_UB_31 -0.0480481000
_diffrn_orient_matrix_UB_32 -0.0196849000
_diffrn_orient_matrix_UB_33 0.0185386000
_diffrn_radiation_monochromator mirror
_diffrn_radiation_probe x-ray
_diffrn_radiation_type 'Mo K\a'
_diffrn_radiation_wavelength 0.71073
_diffrn_reflns_av_R_equivalents 0.0522
_diffrn_reflns_av_unetI/netI 0.0398
_diffrn_reflns_Laue_measured_fraction_full 0.9988
_diffrn_reflns_Laue_measured_fraction_max 0.9989
_diffrn_reflns_limit_h_max 18
_diffrn_reflns_limit_h_min -16
_diffrn_reflns_limit_k_max 18
_diffrn_reflns_limit_k_min -17
_diffrn_reflns_limit_l_max 24
_diffrn_reflns_limit_l_min -23
_diffrn_reflns_number 60063
_diffrn_reflns_point_group_measured_fraction_full 0.9988
_diffrn_reflns_point_group_measured_fraction_max 0.9989
_diffrn_reflns_theta_full 25.2417
_diffrn_reflns_theta_max 26.02
_diffrn_reflns_theta_min 2.52
_diffrn_source 'Rotating-anode X-ray tube'
_diffrn_source_type 'Rigaku (Mo) X-ray Source'
_exptl_absorpt_coefficient_mu 4.417
_exptl_absorpt_correction_T_max 1.00000
_exptl_absorpt_correction_T_min 0.75336
_exptl_absorpt_correction_type multi-scan
_exptl_absorpt_process_details
;
CrysAlisPro 1.171.39.33c (Rigaku Oxford Diffraction, 2017)
Empirical absorption correction using spherical harmonics,
 implemented in SCALE3 ABSPACK scaling algorithm.
;
_exptl_crystal_colour 'clear light colourless'
_exptl_crystal_colour_lustre clear
_exptl_crystal_colour_modifier light
_exptl_crystal_colour_primary colourless
_exptl_crystal_density_diffrn 1.671
_exptl_crystal_description block
_exptl_crystal_F_000 1243.080
_exptl_crystal_size_max 0.02
_exptl_crystal_size_mid 0.01
_exptl_crystal_size_min 0.01
_refine_diff_density_max 0.7688
_refine_diff_density_min -0.9497
_refine_diff_density_rms 0.1097
_refine_ls_d_res_high 0.8100
_refine_ls_d_res_low 8.0874
_refine_ls_goodness_of_fit_ref 1.0515
_refine_ls_hydrogen_treatment constr
_refine_ls_matrix_type full
_refine_ls_number_constraints 107
_refine_ls_number_parameters 603
_refine_ls_number_reflns 9843
_refine_ls_number_restraints 142
_refine_ls_restrained_S_all 1.0435
_refine_ls_R_factor_all 0.0281
_refine_ls_R_factor_gt 0.0231
_refine_ls_shift/su_max 0.0001
_refine_ls_shift/su_mean 0.0000
_refine_ls_structure_factor_coef Fsqd
_refine_ls_weighting_details 'w=1/[\s^2^(Fo^2^)+(0.0120P)^2^+3.6203P] where P=(Fo^2^+2Fc^2^)/3'
_refine_ls_weighting_scheme calc
_refine_ls_wR_factor_gt 0.0538
_refine_ls_wR_factor_ref 0.0568
_reflns_Friedel_coverage 0.0
_reflns_limit_h_max 15
_reflns_limit_h_min -14
_reflns_limit_k_max 15
_reflns_limit_k_min -15
_reflns_limit_l_max 21
_reflns_limit_l_min 0
_reflns_number_gt 8772
_reflns_number_total 9843
_reflns_threshold_expression I>=2u(I)
_cod_data_source_file d3dt01767b2.cif
_cod_data_source_block exp_11297
_cod_database_code 7713565
_chemical_oxdiff_formula 'Hf C H O N  K Li'
_reflns_odcompleteness_completeness 99.86
_reflns_odcompleteness_iscentric 1
_reflns_odcompleteness_theta 27.42
_olex2_refinement_description
;
1. Fixed Uiso
 At 1.2 times of:
  All C(H,H) groups, H3ab of C3a, H15 of C15, H29 of C29, H30 of C30, H16 of
  C16, H14 of C14, H28 of C28
 At 1.5 times of:
  All C(H,H,H) groups, H3aa of C3a
2. Restrained distances
 O1a-C3a = O1a-C2a
 1.43 with sigma of 0.01
 C5a-C3a = C5a-C4a = C4a-C2a = C4-C2 = C5-C4 = C5-C3
 1.54 with sigma of 0.01
 O1-C3 = O1-C2
 1.43 with sigma of 0.01
 C3a-C2a
 2.336 with sigma of 0.01
 C2a-C5a = C4a-C3a
 2.515 with sigma of 0.02
 C2-C3
 2.336 with sigma of 0.02
 C2-C5 = C4-C3
 2.515 with sigma of 0.02
 O1a-C4a
 2.426 with sigma of 0.02
 O1a-C5a
 2.426 with sigma of 0.02
 O1-C4
 2.426 with sigma of 0.02
 O1-C5
 2.426 with sigma of 0.02
 O1a-Li61 \\sim O1-Li61
 with sigma of 0.01
3. Uiso/Uaniso restraints and constraints
O1a \\sim C2a \\sim C4a \\sim C5a \\sim C3a: within 2A with sigma of 0.01 and
sigma for terminal atoms of 0.02 within 2A
O1 \\sim C2 \\sim C4 \\sim C5 \\sim C3: within 2A with sigma of 0.01 and sigma
for terminal atoms of 0.02 within 2A
4. Rigid body (RIGU) restrains
 O1a, C3a, C5a, C4a, C2a
 with sigma for 1-2 distances of 0.01 and sigma for 1-3 distances of 0.01
 O1, C2, C4, C5, C3
 with sigma for 1-2 distances of 0.01 and sigma for 1-3 distances of 0.01
5. Others
 Sof(O1a)=Sof(C2a)=Sof(H2aa)=Sof(H2ab)=Sof(C4a)=Sof(H4aa)=Sof(H4ab)=Sof(C5a)=
 Sof(H5aa)=Sof(H5ab)=Sof(C3a)=Sof(H3aa)=Sof(H3ab)=1-FVAR(1)
 Sof(C2)=Sof(H2a)=Sof(H2b)=Sof(C3)=Sof(H3a)=Sof(H3b)=Sof(O1)=Sof(C4)=Sof(H4a)=
 Sof(H4b)=Sof(C5)=Sof(H5a)=Sof(H5b)=FVAR(1)
6.a Secondary CH2 refined with riding coordinates:
 C19(H19a,H19b), C23(H23a,H23b), C41(H41a,H41b), C42(H42a,H42b), C43(H43a,
 H43b), C52(H52a,H52b), C55(H55a,H55b), C45(H45a,H45b), C57(H57a,H57b),
 C58(H58a,H58b), C60(H60a,H60b), C53(H53a,H53b), C54(H54a,H54b), C59(H59a,H59b),
  C2(H2a,H2b), C3(H3a,H3b), C4(H4a,H4b), C5(H5a,H5b), C2a(H2aa,H2ab), C4a(H4aa,
 H4ab), C5a(H5aa,H5ab), C3a(H3aa,H3ab)
6.b Aromatic/amide H refined with riding coordinates:
 C16(H16), C14(H14), C15(H15), C30(H30), C28(H28), C29(H29)
6.c Idealised Me refined as rotating group:
 C24(H24a,H24b,H24c), C38(H38a,H38b,H38c), C39(H39a,H39b,H39c), C33(H33a,H33b,
 H33c), C40(H40a,H40b,H40c), C34(H34a,H34b,H34c), C35(H35a,H35b,H35c)
;
_olex2_submission_special_instructions 'No special instructions were received'
_oxdiff_exptl_absorpt_empirical_details
;
Empirical correction (ABSPACK) includes:
- Absorption correction using spherical harmonics
- Frame scaling
;
_oxdiff_exptl_absorpt_empirical_full_max 2.703
_oxdiff_exptl_absorpt_empirical_full_min 0.515

loop_
_space_group_symop_id
_space_group_symop_operation_xyz
1 x,y,z
2 -x,-y,-z

loop_
_atom_site_label
_atom_site_type_symbol
_atom_site_fract_x
_atom_site_fract_y
_atom_site_fract_z
_atom_site_U_iso_or_equiv
_atom_site_adp_type
_atom_site_occupancy
_atom_site_refinement_flags_posn
_atom_site_refinement_flags_adp
_atom_site_disorder_group
Hf1 Hf 0.204434(11) 0.611894(10) 0.197991(8) 0.02495(4) Uani 1.000000 . . .
Hf2 Hf 0.372457(11) 0.791700(10) 0.196450(8) 0.02733(4) Uani 1.000000 . . .
Cl3 Cl 0.12288(7) 0.59675(7) 0.08884(5) 0.03663(18) Uani 1.000000 . . .
Cl4 Cl 0.02381(7) 0.71360(7) 0.30310(6) 0.0410(2) Uani 1.000000 . . .
Cl5 Cl 0.22407(8) 0.93251(7) 0.29921(6) 0.0435(2) Uani 1.000000 . . .
Cl6 Cl 0.41593(9) 0.90534(8) 0.08595(6) 0.0444(2) Uani 1.000000 . . .
N7 N 0.2948(2) 0.6731(2) 0.27236(16) 0.0282(6) Uani 1.000000 . . .
N8 N 0.2699(3) 0.6709(2) 0.34726(18) 0.0367(7) Uani 1.000000 . . .
N11 N 0.2289(3) 0.7936(2) 0.07469(18) 0.0350(6) Uani 1.000000 . . .
C13 C 0.3727(3) 0.3312(3) 0.1631(2) 0.0280(7) Uani 1.000000 . . .
C18 C 0.2768(3) 0.3659(3) 0.2359(2) 0.0279(7) Uani 1.000000 . . .
C19 C 0.3898(3) 0.4109(3) 0.09850(19) 0.0290(7) Uani 1.000000 . . .
H19a H 0.4655(3) 0.3762(3) 0.05448(19) 0.0348(8) Uiso 1.000000 R . .
H19b H 0.3265(3) 0.4234(3) 0.07319(19) 0.0348(8) Uiso 1.000000 R . .
C17 C 0.2484(3) 0.2949(3) 0.2960(2) 0.0311(7) Uani 1.000000 . . .
C21 C 0.4939(3) 0.5351(3) 0.11575(18) 0.0256(6) Uani 1.000000 . . .
N10 N 0.2110(4) 0.8273(3) 0.0169(2) 0.0571(10) Uani 1.000000 . . .
C23 C 0.6185(3) 0.6507(3) 0.1018(2) 0.0312(7) Uani 1.000000 . . .
H23a H 0.6121(3) 0.7213(3) 0.0769(2) 0.0375(8) Uiso 1.000000 R . .
H23b H 0.6731(3) 0.5921(3) 0.0582(2) 0.0375(8) Uiso 1.000000 R . .
C16 C 0.3204(3) 0.1855(3) 0.2784(2) 0.0382(8) Uani 1.000000 . . .
H16 H 0.3045(3) 0.1345(3) 0.3175(2) 0.0458(10) Uiso 1.000000 R . .
C25 C 0.6716(3) 0.6498(3) 0.1697(2) 0.0316(7) Uani 1.000000 . . .
C24 C 0.6052(3) 0.4375(3) 0.0894(2) 0.0337(7) Uani 1.000000 . . .
H24a H 0.5872(5) 0.3719(5) 0.1111(13) 0.0505(11) Uiso 1.000000 GR . .
H24b H 0.6364(12) 0.4270(13) 0.0289(2) 0.0505(11) Uiso 1.000000 GR . .
H24c H 0.6640(8) 0.4505(9) 0.1110(13) 0.0505(11) Uiso 1.000000 GR . .
C26 C 0.6053(3) 0.7192(3) 0.2420(2) 0.0313(7) Uani 1.000000 . . .
C14 C 0.4409(3) 0.2211(3) 0.1483(2) 0.0337(7) Uani 1.000000 . . .
H14 H 0.5054(3) 0.1960(3) 0.0987(2) 0.0405(9) Uiso 1.000000 R . .
N9 N 0.2460(4) 0.6682(4) 0.4164(2) 0.0647(11) Uani 1.000000 . . .
C27 C 0.6502(3) 0.7266(3) 0.3067(2) 0.0343(7) Uani 1.000000 . . .
C38 C 0.1608(4) 0.4208(3) 0.4263(2) 0.0431(9) Uani 1.000000 . . .
H38a H 0.158(2) 0.4867(9) 0.3965(8) 0.0646(13) Uiso 1.000000 GR . .
H38b H 0.0983(14) 0.4393(17) 0.4799(7) 0.0646(13) Uiso 1.000000 GR . .
H38c H 0.2375(11) 0.3915(9) 0.4349(15) 0.0646(13) Uiso 1.000000 GR . .
C15 C 0.4142(3) 0.1492(3) 0.2056(2) 0.0407(8) Uani 1.000000 . . .
H15 H 0.4603(3) 0.0741(3) 0.1954(2) 0.0489(10) Uiso 1.000000 R . .
C37 C 0.1425(3) 0.3347(3) 0.3753(2) 0.0357(8) Uani 1.000000 . . .
C30 C 0.7870(3) 0.5869(3) 0.1600(2) 0.0372(8) Uani 1.000000 . . .
H30 H 0.8338(3) 0.5411(3) 0.1106(2) 0.0446(9) Uiso 1.000000 R . .
C28 C 0.7662(3) 0.6587(3) 0.2948(2) 0.0421(9) Uani 1.000000 . . .
H28 H 0.7994(3) 0.6592(3) 0.3378(2) 0.0506(10) Uiso 1.000000 R . .
C39 C 0.0277(3) 0.3835(3) 0.3541(2) 0.0436(9) Uani 1.000000 . . .
H39a H -0.0397(4) 0.401(2) 0.4050(3) 0.0654(13) Uiso 1.000000 GR . .
H39b H 0.0298(11) 0.4502(13) 0.3261(16) 0.0654(13) Uiso 1.000000 GR . .
H39c H 0.0201(13) 0.3302(9) 0.3176(14) 0.0654(13) Uiso 1.000000 GR . .
C33 C 0.4635(4) 0.7814(4) 0.4292(2) 0.0549(11) Uani 1.000000 . . .
H33a H 0.4809(4) 0.7040(7) 0.4397(18) 0.0824(17) Uiso 1.000000 GR . .
H33b H 0.4235(14) 0.827(2) 0.4818(10) 0.0824(17) Uiso 1.000000 GR . .
H33c H 0.4125(12) 0.798(3) 0.3943(9) 0.0824(17) Uiso 1.000000 GR . .
C29 C 0.8334(3) 0.5918(3) 0.2235(3) 0.0444(9) Uani 1.000000 . . .
H29 H 0.9120(3) 0.5485(3) 0.2176(3) 0.0533(11) Uiso 1.000000 R . .
C40 C 0.1291(4) 0.2405(3) 0.4292(3) 0.0496(10) Uani 1.000000 . . .
H40a H 0.2009(11) 0.2087(16) 0.4441(16) 0.0744(15) Uiso 1.000000 GR . .
H40b H 0.0617(17) 0.2682(6) 0.4796(9) 0.0744(15) Uiso 1.000000 GR . .
H40c H 0.116(3) 0.1844(12) 0.3985(7) 0.0744(15) Uiso 1.000000 GR . .
C41 C -0.1359(5) 0.9843(4) 0.4391(3) 0.0671(13) Uani 1.000000 . . .
H41a H -0.0793(5) 0.9157(4) 0.4472(3) 0.0805(16) Uiso 1.000000 R . .
H41b H -0.2166(5) 0.9882(4) 0.4735(3) 0.0805(16) Uiso 1.000000 R . .
C32 C 0.5786(4) 0.8049(3) 0.3850(2) 0.0422(9) Uani 1.000000 . . .
C42 C -0.1053(5) 1.0832(4) 0.4588(3) 0.0622(12) Uani 1.000000 . . .
H42a H -0.1436(5) 1.1100(4) 0.5179(3) 0.0746(15) Uiso 1.000000 R . .
H42b H -0.0190(5) 1.0663(4) 0.4450(3) 0.0746(15) Uiso 1.000000 R . .
C34 C 0.6476(4) 0.7952(4) 0.4462(3) 0.0566(12) Uani 1.000000 . . .
H34a H 0.7221(14) 0.809(3) 0.4189(7) 0.0848(17) Uiso 1.000000 GR . .
H34b H 0.6010(13) 0.8489(19) 0.4939(10) 0.0848(17) Uiso 1.000000 GR . .
H34c H 0.664(3) 0.7214(9) 0.4647(16) 0.0848(17) Uiso 1.000000 GR . .
C35 C 0.5499(5) 0.9236(4) 0.3606(3) 0.0578(12) Uani 1.000000 . . .
H35a H 0.504(3) 0.9740(4) 0.4103(4) 0.0868(17) Uiso 1.000000 GR . .
H35b H 0.6233(5) 0.9397(9) 0.3338(19) 0.0868(17) Uiso 1.000000 GR . .
H35c H 0.504(3) 0.9324(8) 0.3223(16) 0.0868(17) Uiso 1.000000 GR . .
C43 C -0.1518(5) 1.1647(4) 0.4053(3) 0.0647(13) Uani 1.000000 . . .
H43a H -0.1019(5) 1.2126(4) 0.3874(3) 0.0776(15) Uiso 1.000000 R . .
H43b H -0.2333(5) 1.2109(4) 0.4355(3) 0.0776(15) Uiso 1.000000 R . .
C52 C -0.2819(4) 1.0400(4) 0.1617(3) 0.0568(11) Uani 1.000000 . . .
H52a H -0.3109(4) 1.0974(4) 0.1273(3) 0.0681(13) Uiso 1.000000 R . .
H52b H -0.3434(4) 1.0505(4) 0.2163(3) 0.0681(13) Uiso 1.000000 R . .
C55 C -0.0829(5) 0.9488(5) 0.1330(4) 0.0836(18) Uani 1.000000 . . .
H55a H -0.0280(5) 0.9256(5) 0.1654(4) 0.100(2) Uiso 1.000000 R . .
H55b H -0.0382(5) 0.9595(5) 0.0762(4) 0.100(2) Uiso 1.000000 R . .
C45 C -0.1267(7) 0.9928(4) 0.3500(4) 0.096(2) Uani 1.000000 . . .
H45a H -0.1844(7) 0.9639(4) 0.3373(4) 0.115(3) Uiso 1.000000 R . .
H45b H -0.0467(7) 0.9498(4) 0.3145(4) 0.115(3) Uiso 1.000000 R . .
C57 C 0.0885(5) 1.1439(5) 0.1657(5) 0.092(2) Uani 1.000000 . . .
H57a H 0.1083(5) 1.0695(5) 0.1394(5) 0.110(2) Uiso 1.000000 R . .
H57b H 0.1020(5) 1.1373(5) 0.2199(5) 0.110(2) Uiso 1.000000 R . .
C58 C 0.1606(6) 1.2037(8) 0.1130(4) 0.102(2) Uani 1.000000 . . .
H58a H 0.2032(6) 1.2303(8) 0.1440(4) 0.122(3) Uiso 1.000000 R . .
H58b H 0.2191(6) 1.1553(8) 0.0643(4) 0.122(3) Uiso 1.000000 R . .
C60 C -0.0329(5) 1.2742(5) 0.1115(4) 0.088(2) Uani 1.000000 . . .
H60a H -0.0418(5) 1.2380(5) 0.0643(4) 0.106(2) Uiso 1.000000 R . .
H60b H -0.0991(5) 1.3432(5) 0.1306(4) 0.106(2) Uiso 1.000000 R . .
C53 C -0.2550(6) 0.9292(5) 0.1207(4) 0.0909(19) Uani 1.000000 . . .
H53a H -0.3173(6) 0.8963(5) 0.1476(4) 0.109(2) Uiso 1.000000 R . .
H53b H -0.2474(6) 0.9330(5) 0.0614(4) 0.109(2) Uiso 1.000000 R . .
C54 C -0.1435(7) 0.8666(5) 0.1314(5) 0.107(2) Uani 1.000000 . . .
H54a H -0.0966(7) 0.8096(5) 0.0849(5) 0.128(3) Uiso 1.000000 R . .
H54b H -0.1566(7) 0.8310(5) 0.1838(5) 0.128(3) Uiso 1.000000 R . .
Li61 Li -0.1675(6) 1.1628(6) 0.2364(4) 0.0505(16) Uani 1.000000 D . .
O36 O 0.20926(19) 0.47295(17) 0.24440(13) 0.0279(5) Uani 1.000000 . . .
O31 O 0.4953(2) 0.78307(19) 0.24526(14) 0.0323(5) Uani 1.000000 . . .
N20 N 0.3900(2) 0.5198(2) 0.12755(15) 0.0253(5) Uani 1.000000 . . .
N22 N 0.4999(2) 0.6352(2) 0.12798(16) 0.0267(5) Uani 1.000000 . . .
N12 N 0.2469(2) 0.7577(2) 0.13782(17) 0.0304(6) Uani 1.000000 . . .
O51 O -0.1761(3) 1.0470(3) 0.1714(2) 0.0594(8) Uani 1.000000 . . .
O56 O -0.0319(3) 1.2053(3) 0.1760(2) 0.0581(8) Uani 1.000000 . . .
O44 O -0.1496(3) 1.1028(2) 0.33549(19) 0.0571(8) Uani 1.000000 . . .
C59 C 0.0814(7) 1.2968(6) 0.0864(5) 0.105(2) Uani 1.000000 . . .
H59a H 0.0736(7) 1.3668(6) 0.1144(5) 0.126(3) Uiso 1.000000 R . .
H59b H 0.1109(7) 1.3001(6) 0.0258(5) 0.126(3) Uiso 1.000000 R . .
C2 C -0.4271(9) 1.2876(7) 0.3097(9) 0.071(3) Uani 0.749(16) D U 1
H2a H -0.4601(9) 1.2750(7) 0.2664(9) 0.085(3) Uiso 0.749(16) R . 1
H2b H -0.4287(9) 1.2284(7) 0.3473(9) 0.085(3) Uiso 0.749(16) R . 1
C3 C -0.2968(8) 1.3889(9) 0.3010(9) 0.084(3) Uani 0.749(16) D U 1
H3a H -0.2259(8) 1.3722(9) 0.3186(9) 0.101(3) Uiso 0.749(16) R . 1
H3b H -0.2892(8) 1.4383(9) 0.2560(9) 0.101(3) Uiso 0.749(16) R . 1
O1 O -0.3093(7) 1.2905(7) 0.2733(7) 0.061(2) Uani 0.749(16) D U 1
C4 C -0.4976(7) 1.3990(7) 0.3578(7) 0.088(3) Uani 0.749(16) D U 1
H4a H -0.5408(7) 1.4483(7) 0.3250(7) 0.105(3) Uiso 0.749(16) R . 1
H4b H -0.5549(7) 1.3913(7) 0.4106(7) 0.105(3) Uiso 0.749(16) R . 1
C5 C -0.4069(7) 1.4424(7) 0.3733(7) 0.091(3) Uani 0.749(16) D U 1
H5a H -0.3945(7) 1.4209(7) 0.4266(7) 0.109(4) Uiso 0.749(16) R . 1
H5b H -0.4307(7) 1.5231(7) 0.3739(7) 0.109(4) Uiso 0.749(16) R . 1
O1a O -0.3107(18) 1.2911(15) 0.2731(13) 0.040(6) Uani 0.251(16) D U 2
C2a C -0.424(2) 1.2792(13) 0.316(2) 0.053(6) Uani 0.251(16) D U 2
H2aa H -0.444(2) 1.2326(13) 0.281(2) 0.063(7) Uiso 0.251(16) R . 2
H2ab H -0.423(2) 1.2453(13) 0.368(2) 0.063(7) Uiso 0.251(16) R . 2
C4a C -0.5134(15) 1.3960(15) 0.3333(17) 0.067(5) Uani 0.251(16) D U 2
H4aa H -0.5547(15) 1.4111(15) 0.2915(17) 0.080(6) Uiso 0.251(16) R . 2
H4ab H -0.5725(15) 1.4054(15) 0.3889(17) 0.080(6) Uiso 0.251(16) R . 2
C5a C -0.4384(14) 1.4716(12) 0.3282(15) 0.060(5) Uani 0.251(16) D U 2
H5aa H -0.4511(14) 1.5259(12) 0.2876(15) 0.071(6) Uiso 0.251(16) R . 2
H5ab H -0.4588(14) 1.5111(12) 0.3828(15) 0.071(6) Uiso 0.251(16) R . 2
C3a C -0.3099(13) 1.3958(18) 0.3005(17) 0.048(5) Uani 0.251(16) D U 2
H3aa H -0.2777(13) 1.3886(18) 0.3471(17) 0.072(8) Uiso 0.251(16) R . 2
H3ab H -0.2605(13) 1.4258(18) 0.2549(17) 0.057(7) Uiso 0.251(16) R . 2

loop_
_atom_site_aniso_label
_atom_site_aniso_U_11
_atom_site_aniso_U_22
_atom_site_aniso_U_33
_atom_site_aniso_U_12
_atom_site_aniso_U_13
_atom_site_aniso_U_23
Hf1 0.02353(7) 0.02276(7) 0.02717(7) -0.00635(5) -0.00716(5) 0.00185(5)
Hf2 0.02980(7) 0.02449(7) 0.02840(7) -0.00942(5) -0.00945(6) 0.00162(5)
Cl3 0.0320(4) 0.0445(5) 0.0371(4) -0.0133(4) -0.0150(3) 0.0032(4)
Cl4 0.0280(4) 0.0374(5) 0.0473(5) -0.0044(3) -0.0033(4) -0.0085(4)
Cl5 0.0443(5) 0.0302(4) 0.0455(5) -0.0046(4) -0.0065(4) -0.0059(4)
Cl6 0.0589(6) 0.0386(5) 0.0420(5) -0.0248(4) -0.0160(4) 0.0132(4)
N7 0.0301(14) 0.0282(14) 0.0243(13) -0.0077(11) -0.0074(11) 0.0018(11)
N8 0.0448(17) 0.0340(16) 0.0335(17) -0.0171(14) -0.0107(13) -0.0003(12)
N11 0.0354(16) 0.0311(15) 0.0378(16) -0.0088(12) -0.0127(13) 0.0052(13)
C13 0.0306(16) 0.0257(16) 0.0304(16) -0.0107(13) -0.0116(13) 0.0006(13)
C18 0.0305(16) 0.0234(15) 0.0319(16) -0.0102(13) -0.0112(13) 0.0003(13)
C19 0.0316(17) 0.0295(17) 0.0245(15) -0.0098(14) -0.0065(13) -0.0041(13)
C17 0.0340(17) 0.0303(17) 0.0338(17) -0.0149(14) -0.0128(14) 0.0041(14)
C21 0.0279(15) 0.0304(16) 0.0181(14) -0.0084(13) -0.0074(12) 0.0018(12)
N10 0.072(3) 0.065(2) 0.049(2) -0.030(2) -0.0337(19) 0.0274(19)
C23 0.0289(16) 0.0374(18) 0.0276(16) -0.0165(14) -0.0035(13) 0.0014(14)
C16 0.045(2) 0.0272(17) 0.049(2) -0.0162(16) -0.0203(17) 0.0123(15)
C25 0.0284(16) 0.0362(18) 0.0329(17) -0.0167(14) -0.0074(14) 0.0036(14)
C24 0.0267(16) 0.0313(17) 0.0361(18) -0.0048(14) -0.0046(14) -0.0002(14)
C26 0.0289(16) 0.0363(18) 0.0325(17) -0.0162(14) -0.0095(14) 0.0041(14)
C14 0.0327(17) 0.0291(17) 0.0372(18) -0.0070(14) -0.0105(15) -0.0058(14)
N9 0.103(3) 0.080(3) 0.0284(18) -0.058(3) -0.0149(19) 0.0046(17)
C27 0.0362(18) 0.0401(19) 0.0348(18) -0.0219(16) -0.0128(15) 0.0051(15)
C38 0.049(2) 0.046(2) 0.0322(18) -0.0185(18) -0.0074(16) 0.0002(16)
C15 0.042(2) 0.0216(17) 0.057(2) -0.0057(15) -0.0185(18) -0.0005(16)
C37 0.0403(19) 0.0368(19) 0.0338(18) -0.0194(16) -0.0102(15) 0.0090(15)
C30 0.0284(17) 0.044(2) 0.0375(19) -0.0134(15) -0.0070(15) 0.0018(16)
C28 0.039(2) 0.057(2) 0.043(2) -0.0242(18) -0.0202(17) 0.0097(18)
C39 0.0352(19) 0.052(2) 0.044(2) -0.0190(17) -0.0074(16) 0.0097(18)
C33 0.050(2) 0.076(3) 0.035(2) -0.027(2) -0.0025(18) -0.009(2)
C29 0.0290(18) 0.053(2) 0.055(2) -0.0155(17) -0.0165(17) 0.0074(19)
C40 0.057(3) 0.049(2) 0.045(2) -0.026(2) -0.0101(19) 0.0184(19)
C41 0.091(4) 0.054(3) 0.071(3) -0.033(3) -0.036(3) 0.026(2)
C32 0.050(2) 0.050(2) 0.0340(18) -0.0239(19) -0.0165(17) -0.0000(16)
C42 0.084(4) 0.056(3) 0.054(3) -0.023(3) -0.031(3) 0.011(2)
C34 0.066(3) 0.072(3) 0.043(2) -0.024(2) -0.029(2) -0.003(2)
C35 0.079(3) 0.048(2) 0.052(3) -0.023(2) -0.024(2) -0.007(2)
C43 0.088(4) 0.053(3) 0.061(3) -0.030(3) -0.029(3) 0.009(2)
C52 0.052(3) 0.061(3) 0.062(3) -0.021(2) -0.021(2) 0.013(2)
C55 0.061(3) 0.080(4) 0.085(4) 0.011(3) -0.021(3) -0.030(3)
C45 0.185(7) 0.047(3) 0.103(4) -0.054(4) -0.096(5) 0.031(3)
C57 0.053(3) 0.082(4) 0.136(6) -0.005(3) -0.040(3) 0.019(4)
C58 0.065(4) 0.176(8) 0.076(4) -0.059(5) -0.019(3) -0.010(4)
C60 0.063(3) 0.078(4) 0.099(4) -0.010(3) -0.006(3) 0.045(4)
C53 0.097(5) 0.087(4) 0.089(4) -0.040(4) -0.017(4) -0.025(4)
C54 0.126(6) 0.053(3) 0.129(6) -0.004(4) -0.046(5) -0.020(4)
Li61 0.050(4) 0.045(4) 0.054(4) -0.014(3) -0.015(3) 0.008(3)
O36 0.0285(11) 0.0241(11) 0.0278(11) -0.0081(9) -0.0047(9) 0.0011(9)
O31 0.0310(12) 0.0341(13) 0.0318(12) -0.0108(10) -0.0093(10) -0.0018(10)
N20 0.0285(13) 0.0252(13) 0.0224(12) -0.0098(11) -0.0073(10) 0.0018(10)
N22 0.0269(13) 0.0290(14) 0.0244(13) -0.0116(11) -0.0056(11) 0.0019(11)
N12 0.0348(15) 0.0281(14) 0.0318(14) -0.0102(12) -0.0154(12) 0.0075(11)
O51 0.0507(17) 0.0495(18) 0.071(2) -0.0006(14) -0.0244(15) -0.0117(15)
O56 0.0461(16) 0.0576(19) 0.069(2) -0.0134(14) -0.0195(15) 0.0183(16)
O44 0.085(2) 0.0420(16) 0.0534(17) -0.0227(16) -0.0321(16) 0.0114(13)
C59 0.120(6) 0.086(5) 0.100(5) -0.062(4) 0.006(4) -0.003(4)
C2 0.047(4) 0.065(5) 0.094(6) -0.020(3) -0.013(3) -0.010(3)
C3 0.074(5) 0.047(5) 0.124(6) -0.023(3) -0.016(4) -0.011(3)
O1 0.046(4) 0.046(4) 0.080(5) -0.012(3) -0.007(3) -0.009(3)
C4 0.052(4) 0.081(5) 0.111(6) -0.011(3) -0.006(3) -0.025(3)
C5 0.083(5) 0.057(4) 0.116(6) -0.019(3) -0.009(3) -0.022(3)
O1a 0.043(10) 0.035(9) 0.037(8) -0.002(6) -0.015(6) 0.019(6)
C2a 0.053(11) 0.054(9) 0.050(9) -0.012(6) -0.019(6) 0.015(6)
C4a 0.064(9) 0.065(9) 0.069(9) -0.013(6) -0.025(6) 0.008(6)
C5a 0.054(9) 0.049(8) 0.067(9) -0.006(6) -0.018(6) 0.012(6)
C3a 0.045(9) 0.032(8) 0.059(9) -0.005(6) -0.013(6) 0.020(6)

loop_
_atom_type_symbol
_atom_type_scat_dispersion_real
_atom_type_scat_dispersion_imag
_atom_type_scat_Cromer_Mann_a1
_atom_type_scat_Cromer_Mann_a2
_atom_type_scat_Cromer_Mann_a3
_atom_type_scat_Cromer_Mann_a4
_atom_type_scat_Cromer_Mann_b1
_atom_type_scat_Cromer_Mann_b2
_atom_type_scat_Cromer_Mann_b3
_atom_type_scat_Cromer_Mann_b4
_atom_type_scat_Cromer_Mann_c
_atom_type_scat_source
_atom_type_scat_dispersion_source
C 0.00347 0.00161 2.31000 1.02000 1.58860 0.86500 20.84390 10.20750 0.56870 51.65120 0.215599998832 'International Tables Volume C Table 6.1.1.4 (pp. 500-502)' 'Henke, Gullikson and Davis, At. Data and Nucl. Data Tables, 1993, 54, 2'
Cl 0.14873 0.16029 11.46040 7.19640 6.25560 1.64550 0.01040 1.16620 18.51940 47.77840 -9.55739974976 'International Tables Volume C Table 6.1.1.4 (pp. 500-502)' 'Henke, Gullikson and Davis, At. Data and Nucl. Data Tables, 1993, 54, 2'
H 0.00000 0.00000 0.49300 0.32291 0.14019 0.04081 10.51090 26.12570 3.14236 57.79970 0.0030380000826 'International Tables Volume C Table 6.1.1.4 (pp. 500-502)' 'Henke, Gullikson and Davis, At. Data and Nucl. Data Tables, 1993, 54, 2'
O 0.01158 0.00611 3.04850 2.28680 1.54630 0.86700 13.27710 5.70110 0.32390 32.90890 0.250800013542 'International Tables Volume C Table 6.1.1.4 (pp. 500-502)' 'Henke, Gullikson and Davis, At. Data and Nucl. Data Tables, 1993, 54, 2'
N 0.00653 0.00323 12.21260 3.13220 2.01250 1.16630 0.00570 9.89330 28.99750 0.58260 -11.5290002823 'International Tables Volume C Table 6.1.1.4 (pp. 500-502)' 'Henke, Gullikson and Davis, At. Data and Nucl. Data Tables, 1993, 54, 2'
Li -0.00003 0.00005 1.12820 0.75080 0.61750 0.46530 3.95460 1.05240 85.39050 168.26100 0.0377000011504 'International Tables Volume C Table 6.1.1.4 (pp. 500-502)' 'Henke, Gullikson and Davis, At. Data and Nucl. Data Tables, 1993, 54, 2'
Hf -0.36352 6.43351 29.14400 15.17260 14.75860 4.30013 1.83262 9.59990 0.27512 72.02900 8.58154010773 'International Tables Volume C Table 6.1.1.4 (pp. 500-502)' 'Henke, Gullikson and Davis, At. Data and Nucl. Data Tables, 1993, 54, 2'

loop_
_geom_angle_atom_site_label_1
_geom_angle_atom_site_label_2
_geom_angle_atom_site_label_3
_geom_angle
_geom_angle_site_symmetry_1
_geom_angle_site_symmetry_3
_geom_angle_publ_flag
Cl3 Hf1 Hf2 122.82(2) . . ?
Cl4 Hf1 Hf2 98.82(2) . . ?
Cl4 Hf1 Cl3 98.29(3) . . ?
N7 Hf1 Hf2 37.11(7) . . ?
N7 Hf1 Cl3 159.75(7) . . ?
N7 Hf1 Cl4 85.54(7) . . ?
O36 Hf1 Hf2 131.65(7) . . ?
O36 Hf1 Cl3 100.66(7) . . ?
O36 Hf1 Cl4 94.30(7) . . ?
O36 Hf1 N7 98.85(9) . . ?
N20 Hf1 Hf2 73.45(7) . . ?
N20 Hf1 Cl3 96.60(7) . . ?
N20 Hf1 Cl4 165.09(7) . . ?
N20 Hf1 N7 80.71(9) . . ?
N20 Hf1 O36 82.23(9) . . ?
N12 Hf1 Hf2 37.62(7) . . ?
N12 Hf1 Cl3 86.38(7) . . ?
N12 Hf1 Cl4 96.73(7) . . ?
N12 Hf1 N7 73.41(10) . . ?
N12 Hf1 O36 165.93(9) . . ?
N12 Hf1 N20 84.89(10) . . ?
Cl5 Hf2 Hf1 98.53(2) . . ?
Cl6 Hf2 Hf1 122.58(2) . . ?
Cl6 Hf2 Cl5 98.24(3) . . ?
N7 Hf2 Hf1 36.94(7) . . ?
N7 Hf2 Cl5 86.07(7) . . ?
N7 Hf2 Cl6 159.42(7) . . ?
O31 Hf2 Hf1 131.07(7) . . ?
O31 Hf2 Cl5 94.00(7) . . ?
O31 Hf2 Cl6 101.80(7) . . ?
O31 Hf2 N7 97.93(10) . . ?
N22 Hf2 Hf1 73.66(7) . . ?
N22 Hf2 Cl5 165.39(7) . . ?
N22 Hf2 Cl6 96.37(7) . . ?
N22 Hf2 N7 80.34(9) . . ?
N22 Hf2 O31 82.66(9) . . ?
N12 Hf2 Hf1 37.55(7) . . ?
N12 Hf2 Cl5 95.73(7) . . ?
N12 Hf2 Cl6 86.36(7) . . ?
N12 Hf2 N7 73.17(10) . . ?
N12 Hf2 O31 166.29(10) . . ?
N12 Hf2 N22 85.51(10) . . ?
Hf2 N7 Hf1 105.95(11) . . ?
N8 N7 Hf1 123.3(2) . . ?
N8 N7 Hf2 126.2(2) . . ?
N9 N8 N7 179.2(4) . . ?
N12 N11 N10 179.2(4) . . ?
C19 C13 C18 118.8(3) . . ?
C14 C13 C18 119.0(3) . . ?
C14 C13 C19 121.7(3) . . ?
C17 C18 C13 122.6(3) . . ?
O36 C18 C13 116.2(3) . . ?
O36 C18 C17 121.2(3) . . ?
H19a C19 C13 108.19(17) . . ?
H19b C19 C13 108.19(17) . . ?
H19b C19 H19a 107.3 . . ?
N20 C19 C13 116.4(2) . . ?
N20 C19 H19a 108.19(16) . . ?
N20 C19 H19b 108.19(16) . . ?
C16 C17 C18 116.0(3) . . ?
C37 C17 C18 121.6(3) . . ?
C37 C17 C16 122.3(3) . . ?
N20 C21 C24 119.2(3) . . ?
N22 C21 C24 120.2(3) . . ?
N22 C21 N20 120.5(3) . . ?
H23b C23 H23a 107.5 . . ?
C25 C23 H23a 108.47(19) . . ?
C25 C23 H23b 108.47(18) . . ?
N22 C23 H23a 108.47(17) . . ?
N22 C23 H23b 108.47(16) . . ?
N22 C23 C25 115.2(3) . . ?
H16 C16 C17 118.9(2) . . ?
C15 C16 C17 122.2(3) . . ?
C15 C16 H16 118.9(2) . . ?
C26 C25 C23 119.0(3) . . ?
C30 C25 C23 121.4(3) . . ?
C30 C25 C26 119.5(3) . . ?
H24a C24 C21 109.5 . . ?
H24b C24 C21 109.5 . . ?
H24b C24 H24a 109.5 . . ?
H24c C24 C21 109.5 . . ?
H24c C24 H24a 109.5 . . ?
H24c C24 H24b 109.5 . . ?
C27 C26 C25 122.5(3) . . ?
O31 C26 C25 116.3(3) . . ?
O31 C26 C27 121.2(3) . . ?
H14 C14 C13 120.1(2) . . ?
C15 C14 C13 119.7(3) . . ?
C15 C14 H14 120.1(2) . . ?
C28 C27 C26 115.7(3) . . ?
C32 C27 C26 122.4(3) . . ?
C32 C27 C28 121.8(3) . . ?
H38b C38 H38a 109.5 . . ?
H38c C38 H38a 109.5 . . ?
H38c C38 H38b 109.5 . . ?
C37 C38 H38a 109.5 . . ?
C37 C38 H38b 109.5 . . ?
C37 C38 H38c 109.5 . . ?
C14 C15 C16 120.5(3) . . ?
H15 C15 C16 119.8(2) . . ?
H15 C15 C14 119.8(2) . . ?
C38 C37 C17 109.7(3) . . ?
C39 C37 C17 110.4(3) . . ?
C39 C37 C38 110.0(3) . . ?
C40 C37 C17 111.1(3) . . ?
C40 C37 C38 107.5(3) . . ?
C40 C37 C39 108.0(3) . . ?
H30 C30 C25 120.4(2) . . ?
C29 C30 C25 119.2(3) . . ?
C29 C30 H30 120.4(2) . . ?
H28 C28 C27 118.7(2) . . ?
C29 C28 C27 122.6(3) . . ?
C29 C28 H28 118.7(2) . . ?
H39a C39 C37 109.5 . . ?
H39b C39 C37 109.5 . . ?
H39b C39 H39a 109.5 . . ?
H39c C39 C37 109.5 . . ?
H39c C39 H39a 109.5 . . ?
H39c C39 H39b 109.5 . . ?
H33b C33 H33a 109.5 . . ?
H33c C33 H33a 109.5 . . ?
H33c C33 H33b 109.5 . . ?
C32 C33 H33a 109.5 . . ?
C32 C33 H33b 109.5 . . ?
C32 C33 H33c 109.5 . . ?
C28 C29 C30 120.5(3) . . ?
H29 C29 C30 119.8(2) . . ?
H29 C29 C28 119.8(2) . . ?
H40a C40 C37 109.5 . . ?
H40b C40 C37 109.5 . . ?
H40b C40 H40a 109.5 . . ?
H40c C40 C37 109.5 . . ?
H40c C40 H40a 109.5 . . ?
H40c C40 H40b 109.5 . . ?
H41b C41 H41a 109.2 . . ?
C42 C41 H41a 111.4(3) . . ?
C42 C41 H41b 111.4(3) . . ?
C45 C41 H41a 111.4(3) . . ?
C45 C41 H41b 111.4(4) . . ?
C45 C41 C42 101.9(4) . . ?
C33 C32 C27 111.0(3) . . ?
C34 C32 C27 111.7(3) . . ?
C34 C32 C33 108.1(3) . . ?
C35 C32 C27 109.0(3) . . ?
C35 C32 C33 109.2(4) . . ?
C35 C32 C34 107.8(3) . . ?
H42a C42 C41 111.1(3) . . ?
H42b C42 C41 111.1(3) . . ?
H42b C42 H42a 109.0 . . ?
C43 C42 C41 103.4(4) . . ?
C43 C42 H42a 111.1(3) . . ?
C43 C42 H42b 111.1(3) . . ?
H34a C34 C32 109.5 . . ?
H34b C34 C32 109.5 . . ?
H34b C34 H34a 109.5 . . ?
H34c C34 C32 109.5 . . ?
H34c C34 H34a 109.5 . . ?
H34c C34 H34b 109.5 . . ?
H35a C35 C32 109.5 . . ?
H35b C35 C32 109.5 . . ?
H35b C35 H35a 109.5 . . ?
H35c C35 C32 109.5 . . ?
H35c C35 H35a 109.5 . . ?
H35c C35 H35b 109.5 . . ?
H43a C43 C42 110.5(3) . . ?
H43b C43 C42 110.5(3) . . ?
H43b C43 H43a 108.7 . . ?
O44 C43 C42 106.0(4) . . ?
O44 C43 H43a 110.5(2) . . ?
O44 C43 H43b 110.5(3) . . ?
H52b C52 H52a 108.5 . . ?
C53 C52 H52a 110.2(3) . . ?
C53 C52 H52b 110.2(3) . . ?
O51 C52 H52a 110.2(2) . . ?
O51 C52 H52b 110.2(2) . . ?
O51 C52 C53 107.5(4) . . ?
H55b C55 H55a 108.9 . . ?
C54 C55 H55a 110.8(4) . . ?
C54 C55 H55b 110.8(4) . . ?
O51 C55 H55a 110.8(3) . . ?
O51 C55 H55b 110.8(3) . . ?
O51 C55 C54 104.6(5) . . ?
H45a C45 C41 110.2(3) . . ?
H45b C45 C41 110.2(4) . . ?
H45b C45 H45a 108.5 . . ?
O44 C45 C41 107.7(4) . . ?
O44 C45 H45a 110.2(3) . . ?
O44 C45 H45b 110.2(4) . . ?
H57b C57 H57a 108.6 . . ?
C58 C57 H57a 110.4(4) . . ?
C58 C57 H57b 110.4(4) . . ?
O56 C57 H57a 110.4(3) . . ?
O56 C57 H57b 110.4(3) . . ?
O56 C57 C58 106.6(5) . . ?
H58a C58 C57 110.2(4) . . ?
H58b C58 C57 110.2(4) . . ?
H58b C58 H58a 108.5 . . ?
C59 C58 C57 107.8(5) . . ?
C59 C58 H58a 110.2(4) . . ?
C59 C58 H58b 110.2(4) . . ?
H60b C60 H60a 108.6 . . ?
O56 C60 H60a 110.4(3) . . ?
O56 C60 H60b 110.4(3) . . ?
C59 C60 H60a 110.4(4) . . ?
C59 C60 H60b 110.4(4) . . ?
C59 C60 O56 106.8(5) . . ?
H53a C53 C52 111.0(3) . . ?
H53b C53 C52 111.0(3) . . ?
H53b C53 H53a 109.0 . . ?
C54 C53 C52 104.0(5) . . ?
C54 C53 H53a 111.0(4) . . ?
C54 C53 H53b 111.0(4) . . ?
C53 C54 C55 104.5(5) . . ?
H54a C54 C55 110.8(4) . . ?
H54a C54 C53 110.8(4) . . ?
H54b C54 C55 110.8(4) . . ?
H54b C54 C53 110.8(5) . . ?
H54b C54 H54a 108.9 . . ?
O56 Li61 O51 108.7(4) . . ?
O44 Li61 O51 105.7(4) . . ?
O44 Li61 O56 110.8(4) . . ?
O1 Li61 O51 116.1(5) . . ?
O1 Li61 O56 111.0(5) . . ?
O1 Li61 O44 104.4(5) . . ?
O1a Li61 O51 115.8(9) . . ?
O1a Li61 O56 111.1(8) . . ?
O1a Li61 O44 104.7(7) . . ?
O1a Li61 O1 0.3(11) . . ?
C18 O36 Hf1 142.9(2) . . ?
C26 O31 Hf2 141.3(2) . . ?
C19 N20 Hf1 106.29(18) . . ?
C21 N20 Hf1 135.1(2) . . ?
C21 N20 C19 118.0(3) . . ?
C21 N22 Hf2 134.7(2) . . ?
C23 N22 Hf2 106.43(19) . . ?
C23 N22 C21 118.3(3) . . ?
Hf2 N12 Hf1 104.83(10) . . ?
N11 N12 Hf1 126.8(2) . . ?
N11 N12 Hf2 126.3(2) . . ?
C55 O51 C52 108.4(4) . . ?
Li61 O51 C52 124.3(3) . . ?
Li61 O51 C55 126.9(4) . . ?
C60 O56 C57 107.8(4) . . ?
Li61 O56 C57 125.4(4) . . ?
Li61 O56 C60 122.6(4) . . ?
C45 O44 C43 109.9(4) . . ?
Li61 O44 C43 124.3(3) . . ?
Li61 O44 C45 125.7(4) . . ?
C60 C59 C58 104.0(5) . . ?
H59a C59 C58 111.0(4) . . ?
H59a C59 C60 111.0(4) . . ?
H59b C59 C58 111.0(4) . . ?
H59b C59 C60 111.0(4) . . ?
H59b C59 H59a 109.0 . . ?
H2b C2 H2a 108.7 . . ?
O1 C2 H2a 110.5(7) . . ?
O1 C2 H2b 110.5(7) . . ?
C4 C2 H2a 110.5(7) . . ?
C4 C2 H2b 110.5(8) . . ?
C4 C2 O1 105.9(5) . . ?
H3b C3 H3a 108.609209426(18) . . ?
O1 C3 H3a 110.4(6) . . ?
O1 C3 H3b 110.4(8) . . ?
C5 C3 H3a 110.4(7) . . ?
C5 C3 H3b 110.4(7) . . ?
C5 C3 O1 106.7(6) . . ?
C2 O1 Li61 125.7(7) . . ?
C3 O1 Li61 117.4(7) . . ?
C3 O1 C2 111.1(5) . . ?
H4a C4 C2 110.8(8) . . ?
H4b C4 C2 110.8(6) . . ?
H4b C4 H4a 108.9 . . ?
C5 C4 C2 104.8(5) . . ?
C5 C4 H4a 110.8(6) . . ?
C5 C4 H4b 110.8(5) . . ?
C4 C5 C3 103.4(6) . . ?
H5a C5 C3 111.1(8) . . ?
H5a C5 C4 111.1(6) . . ?
H5b C5 C3 111.1(6) . . ?
H5b C5 C4 111.1(5) . . ?
H5b C5 H5a 109.1 . . ?
C2a O1a Li61 121.2(15) . . ?
C3a O1a Li61 122.8(15) . . ?
C3a O1a C2a 108.5(8) . . ?
H2aa C2a O1a 110.5(13) . . ?
H2ab C2a O1a 110.5(15) . . ?
H2ab C2a H2aa 108.7 . . ?
C4a C2a O1a 106.2(9) . . ?
C4a C2a H2aa 110.5(13) . . ?
C4a C2a H2ab 110.5(16) . . ?
H4aa C4a C2a 110.8(16) . . ?
H4ab C4a C2a 110.8(14) . . ?
H4ab C4a H4aa 108.89272557(2) . . ?
C5a C4a C2a 104.5(8) . . ?
C5a C4a H4aa 110.8(12) . . ?
C5a C4a H4ab 110.8(12) . . ?
H5aa C5a C4a 110.7(12) . . ?
H5ab C5a C4a 110.7(12) . . ?
H5ab C5a H5aa 108.8 . . ?
C3a C5a C4a 105.4(7) . . ?
C3a C5a H5aa 110.7(13) . . ?
C3a C5a H5ab 110.7(13) . . ?
C5a C3a O1a 106.9(8) . . ?
H3aa C3a O1a 110.3(13) . . ?
H3aa C3a C5a 110.3(14) . . ?
H3ab C3a O1a 110.3(12) . . ?
H3ab C3a C5a 110.3(11) . . ?
H3ab C3a H3aa 108.6 . . ?

loop_
_geom_bond_atom_site_label_1
_geom_bond_atom_site_label_2
_geom_bond_distance
_geom_bond_site_symmetry_2
_geom_bond_publ_flag
Hf1 Hf2 3.57762(19) . ?
Hf1 Cl3 2.4251(8) . ?
Hf1 Cl4 2.4153(8) . ?
Hf1 N7 2.236(3) . ?
Hf1 O36 1.939(2) . ?
Hf1 N20 2.219(3) . ?
Hf1 N12 2.255(3) . ?
Hf2 Cl5 2.4203(9) . ?
Hf2 Cl6 2.4022(9) . ?
Hf2 N7 2.245(3) . ?
Hf2 O31 1.945(2) . ?
Hf2 N22 2.223(3) . ?
Hf2 N12 2.259(3) . ?
N7 N8 1.221(4) . ?
N8 N9 1.127(4) . ?
N11 N10 1.130(4) . ?
N11 N12 1.225(4) . ?
C13 C18 1.400(4) . ?
C13 C19 1.507(5) . ?
C13 C14 1.395(5) . ?
C18 C17 1.401(5) . ?
C18 O36 1.364(4) . ?
C19 H19a 0.9900 . ?
C19 H19b 0.9900 . ?
C19 N20 1.498(4) . ?
C17 C16 1.401(5) . ?
C17 C37 1.537(5) . ?
C21 C24 1.516(4) . ?
C21 N20 1.335(4) . ?
C21 N22 1.337(4) . ?
C23 H23a 0.9900 . ?
C23 H23b 0.9900 . ?
C23 C25 1.504(5) . ?
C23 N22 1.496(4) . ?
C16 H16 0.9500 . ?
C16 C15 1.389(5) . ?
C25 C26 1.400(5) . ?
C25 C30 1.390(5) . ?
C24 H24a 0.9800 . ?
C24 H24b 0.9800 . ?
C24 H24c 0.9800 . ?
C26 C27 1.404(5) . ?
C26 O31 1.362(4) . ?
C14 H14 0.9500 . ?
C14 C15 1.375(5) . ?
C27 C28 1.407(5) . ?
C27 C32 1.535(5) . ?
C38 H38a 0.9800 . ?
C38 H38b 0.9800 . ?
C38 H38c 0.9800 . ?
C38 C37 1.534(5) . ?
C15 H15 0.9500 . ?
C37 C39 1.541(5) . ?
C37 C40 1.530(5) . ?
C30 H30 0.9500 . ?
C30 C29 1.392(5) . ?
C28 H28 0.9500 . ?
C28 C29 1.375(6) . ?
C39 H39a 0.9800 . ?
C39 H39b 0.9800 . ?
C39 H39c 0.9800 . ?
C33 H33a 0.9800 . ?
C33 H33b 0.9800 . ?
C33 H33c 0.9800 . ?
C33 C32 1.531(5) . ?
C29 H29 0.9500 . ?
C40 H40a 0.9800 . ?
C40 H40b 0.9800 . ?
C40 H40c 0.9800 . ?
C41 H41a 0.9900 . ?
C41 H41b 0.9900 . ?
C41 C42 1.509(7) . ?
C41 C45 1.494(7) . ?
C32 C34 1.534(5) . ?
C32 C35 1.542(6) . ?
C42 H42a 0.9900 . ?
C42 H42b 0.9900 . ?
C42 C43 1.485(6) . ?
C34 H34a 0.9800 . ?
C34 H34b 0.9800 . ?
C34 H34c 0.9800 . ?
C35 H35a 0.9800 . ?
C35 H35b 0.9800 . ?
C35 H35c 0.9800 . ?
C43 H43a 0.9900 . ?
C43 H43b 0.9900 . ?
C43 O44 1.433(5) . ?
C52 H52a 0.9900 . ?
C52 H52b 0.9900 . ?
C52 C53 1.494(7) . ?
C52 O51 1.421(5) . ?
C55 H55a 0.9900 . ?
C55 H55b 0.9900 . ?
C55 C54 1.487(9) . ?
C55 O51 1.432(5) . ?
C45 H45a 0.9900 . ?
C45 H45b 0.9900 . ?
C45 O44 1.392(5) . ?
C57 H57a 0.9900 . ?
C57 H57b 0.9900 . ?
C57 C58 1.458(9) . ?
C57 O56 1.435(6) . ?
C58 H58a 0.9900 . ?
C58 H58b 0.9900 . ?
C58 C59 1.474(10) . ?
C60 H60a 0.9900 . ?
C60 H60b 0.9900 . ?
C60 O56 1.404(6) . ?
C60 C59 1.486(8) . ?
C53 H53a 0.9900 . ?
C53 H53b 0.9900 . ?
C53 C54 1.455(9) . ?
C54 H54a 0.9900 . ?
C54 H54b 0.9900 . ?
Li61 O51 1.921(8) . ?
Li61 O56 1.934(8) . ?
Li61 O44 1.898(8) . ?
Li61 O1 1.957(9) . ?
Li61 O1a 1.971(13) . ?
C59 H59a 0.9900 . ?
C59 H59b 0.9900 . ?
C2 H2a 0.9900 . ?
C2 H2b 0.9900 . ?
C2 O1 1.431(6) . ?
C2 C4 1.525(7) . ?
C3 H3a 0.9900 . ?
C3 H3b 0.9900 . ?
C3 O1 1.430(6) . ?
C3 C5 1.518(8) . ?
C4 H4a 0.9900 . ?
C4 H4b 0.9900 . ?
C4 C5 1.506(7) . ?
C5 H5a 0.9900 . ?
C5 H5b 0.9900 . ?
O1a C2a 1.440(9) . ?
O1a C3a 1.438(9) . ?
C2a H2aa 0.9900 . ?
C2a H2ab 0.9900 . ?
C2a C4a 1.547(9) . ?
C4a H4aa 0.9900 . ?
C4a H4ab 0.9900 . ?
C4a C5a 1.536(9) . ?
C5a H5aa 0.9900 . ?
C5a H5ab 0.9900 . ?
C5a C3a 1.540(9) . ?
C3a H3aa 0.9900 . ?
C3a H3ab 0.9900 . ?

loop_
_geom_torsion_atom_site_label_1
_geom_torsion_atom_site_label_2
_geom_torsion_atom_site_label_3
_geom_torsion_atom_site_label_4
_geom_torsion
_geom_torsion_site_symmetry_1
_geom_torsion_site_symmetry_2
_geom_torsion_site_symmetry_3
_geom_torsion_site_symmetry_4
_geom_torsion_publ_flag
C13 C18 C17 C16 -1.4(4) . . . . ?
C13 C18 C17 C37 -179.9(3) . . . . ?
C13 C19 N20 C21 98.8(3) . . . . ?
C13 C14 C15 C16 -0.3(4) . . . . ?
C18 C17 C16 C15 -0.2(4) . . . . ?
C18 C17 C37 C38 -62.7(4) . . . . ?
C18 C17 C37 C39 58.6(4) . . . . ?
C18 C17 C37 C40 178.5(3) . . . . ?
C19 N20 C21 C24 -11.7(3) . . . . ?
C19 N20 C21 N22 169.1(3) . . . . ?
C17 C16 C15 C14 1.0(4) . . . . ?
C21 N22 C23 C25 -98.1(3) . . . . ?
C23 C25 C26 C27 -177.3(3) . . . . ?
C23 C25 C26 O31 0.4(3) . . . . ?
C23 C25 C30 C29 177.7(3) . . . . ?
C25 C26 C27 C28 -0.6(4) . . . . ?
C25 C26 C27 C32 178.4(3) . . . . ?
C25 C30 C29 C28 -0.6(4) . . . . ?
C26 C27 C28 C29 2.0(4) . . . . ?
C26 C27 C32 C33 58.4(4) . . . . ?
C26 C27 C32 C34 179.1(4) . . . . ?
C26 C27 C32 C35 -61.9(4) . . . . ?
C27 C28 C29 C30 -1.5(5) . . . . ?
C41 C42 C43 O44 -27.6(4) . . . . ?
C41 C45 O44 C43 10.7(7) . . . . ?
C41 C45 O44 Li61 -172.3(4) . . . . ?
C42 C43 O44 C45 11.0(6) . . . . ?
C42 C43 O44 Li61 -166.1(4) . . . . ?
C52 C53 C54 C55 -30.1(5) . . . . ?
C52 O51 C55 C54 -22.9(5) . . . . ?
C57 C58 C59 C60 -11.2(6) . . . . ?
C57 O56 C60 C59 -27.4(5) . . . . ?
C58 C59 C60 O56 23.5(6) . . . . ?
Li61 O1 C2 C4 158.1(12) . . . . ?
Li61 O1 C3 C5 -142.5(10) . . . . ?
Li61 O1a C2a C4a -179(2) . . . . ?
Li61 O1a C3a C5a -177(2) . . . . ?
C2 O1 C3 C5 12.2(11) . . . . ?
C2 C4 C5 C3 28.3(12) . . . . ?
O1a C2a C4a C5a -21(2) . . . . ?
O1a C3a C5a C4a 13(2) . . . . ?
C2a C4a C5a C3a 5(2) . . . . ?

loop_
_restr_distance_atom_site_label_1
_restr_distance_atom_site_label_2
_restr_distance_site_symmetry_2
_restr_distance_target
_restr_distance_target_weight_param
_restr_distance_diff
C2 C3 1 2.3360 0.0200 -0.0229
C2 C5 1 2.5150 0.0200 0.1137
O1 C2 1 1.4300 0.0100 -0.0009
O1 C3 1 1.4300 0.0100 0.0004
O1 C4 1 2.4260 0.0200 0.0653
O1 C5 1 2.4260 0.0200 0.0614
C4 C2 1 1.5400 0.0100 0.0147
C4 C3 1 2.5150 0.0200 0.1422
C5 C3 1 1.5400 0.0100 0.0222
C5 C4 1 1.5400 0.0100 0.0338
O1a C2a 1 1.4300 0.0100 -0.0097
O1a C4a 1 2.4260 0.0200 0.0375
O1a C5a 1 2.4260 0.0200 0.0328
O1a C3a 1 1.4300 0.0100 -0.0080
C2a C5a 1 2.5150 0.0200 0.0772
C4a C2a 1 1.5400 0.0100 -0.0066
C4a C3a 1 2.5150 0.0200 0.0690
C5a C4a 1 1.5400 0.0100 0.0045
C5a C3a 1 1.5400 0.0100 0.0002
C3a C2a 1 2.3360 0.0100 0.0000

loop_
_restr_equal_distance_atom_site_label_1
_restr_equal_distance_atom_site_label_2
_restr_equal_distance_site_symmetry_2
_restr_equal_distance_class_id
O1 Li61 1 1
O1a Li61 1 1

loop_
_restr_equal_distance_class_class_id
_restr_equal_distance_class_target_weight_param
_restr_equal_distance_class_average
_restr_equal_distance_class_esd
_restr_equal_distance_class_diff_max
1 0.0100 1.9644 0.0070 0.0070

loop_
_restr_U_similar_atom_site_label_1
_restr_U_similar_atom_site_label_2
_restr_U_similar_weight_param
C2 O1 0.0100
C2 C4 0.0100
C3 O1 0.0100
C3 C5 0.0100
C4 C5 0.0100
O1a C2a 0.0100
O1a C3a 0.0100
C2a C4a 0.0100
C4a C5a 0.0100
C5a C3a 0.0100

loop_
_restr_rigu_atom_site_label_1
_restr_rigu_atom_site_label_2
_restr_rigu_target_weight_param
_restr_rigu_u13_diff
_restr_rigu_u23_diff
_restr_rigu_u33_diff
C2 C3 0.010000 -0.025844 0.001652 -0.006153
C2 O1 0.010000 -0.002680 0.007647 -0.000386
C2 C4 0.010000 -0.004171 -0.012433 -0.000133
C2 C5 0.010000 -0.025756 0.000376 -0.002145
C3 O1 0.010000 -0.006870 -0.011848 -0.000612
C3 C4 0.010000 -0.020222 0.009862 0.014775
C3 C5 0.010000 0.005968 0.009485 0.007512
O1 C4 0.010000 -0.000673 -0.003083 -0.005065
O1 C5 0.010000 -0.002711 0.009786 -0.008785
C4 C5 0.010000 -0.027826 0.001854 -0.012870
O1a C2a 0.010000 -0.001391 -0.006086 -0.007352
O1a C4a 0.010000 0.001006 -0.003194 -0.023152
O1a C5a 0.010000 0.002279 -0.002193 -0.010335
O1a C3a 0.010000 -0.003117 0.009685 0.001551
C2a C4a 0.010000 0.001272 -0.004542 -0.009103
C2a C5a 0.010000 -0.007294 -0.002091 0.001701
C2a C3a 0.010000 -0.010072 0.009155 0.009691
C4a C5a 0.010000 -0.005919 0.008248 0.006185
C4a C3a 0.010000 -0.005335 0.011597 0.017067
C5a C3a 0.010000 0.001519 0.000190 0.008609
